data_7050793
loop_
_publ_author_name
'Li, Dong-feng'
'Gao, Song'
'Zheng, Li-min'
'Yu, Kai-bei'
'Tang, Wen-xia'

_publ_section_title
;
 Crystal structures and magnetic properties of two octacyanometalate-based
 tungstate(V)--copper(II) bimetallic assemblies
;
_journal_coden_ASTM NJCHE5
_journal_issue 9
_journal_name_full 'New Journal of Chemistry'
_journal_page_first 1190
_journal_page_last 1195
_journal_paper_doi 10.1039/b110635j
_journal_volume 26
_journal_year 2002
_chemical_formula_sum 'C16 H33 Cu2 N14 O4 W'
_chemical_formula_weight 796.49
_space_group_IT_number 18
_symmetry_cell_setting orthorhombic
_symmetry_space_group_name_Hall 'P 2 2ab'
_symmetry_space_group_name_H-M 'P 21 21 2'
_atom_sites_solution_hydrogens geom
_atom_sites_solution_primary direct
_atom_sites_solution_secondary difmap
_audit_creation_method SHELXL-97
_cell_angle_alpha 90.00
_cell_angle_beta 90.00
_cell_angle_gamma 90.00
_cell_formula_units_Z 2
_cell_length_a 12.869(3)
_cell_length_b 9.953(3)
_cell_length_c 11.375(3)
_cell_measurement_temperature 293(2)
_cell_measurement_theta_max 13.86
_cell_measurement_theta_min 2.38
_cell_volume 1457.0(7)
_computing_cell_refinement 'Bruker SMART'
_computing_data_collection 'Bruker SMART'
_computing_data_reduction 'Bruker SHELXTL'
_computing_molecular_graphics 'Bruker SHELXTL'
_computing_publication_material 'Bruker SHELXTL'
_computing_structure_refinement 'SHELXL-97 (Sheldrick, 1997)'
_computing_structure_solution 'SHELXS-97 (Sheldrick, 1990)'
_diffrn_ambient_temperature 293(2)
_diffrn_measured_fraction_theta_full 1.000
_diffrn_measured_fraction_theta_max 1.000
_diffrn_measurement_device_type 'CCD area detector'
_diffrn_measurement_method 'phi and omega scans'
_diffrn_radiation_monochromator graphite
_diffrn_radiation_source 'fine-focus sealed tube'
_diffrn_radiation_type MoK\a
_diffrn_radiation_wavelength 0.71073
_diffrn_reflns_av_R_equivalents 0.0704
_diffrn_reflns_av_sigmaI/netI 0.0849
_diffrn_reflns_limit_h_max 15
_diffrn_reflns_limit_h_min -15
_diffrn_reflns_limit_k_max 7
_diffrn_reflns_limit_k_min -11
_diffrn_reflns_limit_l_max 13
_diffrn_reflns_limit_l_min -13
_diffrn_reflns_number 7653
_diffrn_reflns_theta_full 24.99
_diffrn_reflns_theta_max 24.99
_diffrn_reflns_theta_min 1.79
_diffrn_standards_decay_% 0.086
_exptl_absorpt_coefficient_mu 5.432
_exptl_absorpt_correction_T_max 0.650
_exptl_absorpt_correction_T_min 0.565
_exptl_absorpt_correction_type empirical
_exptl_crystal_colour dark-blue
_exptl_crystal_density_diffrn 1.816
_exptl_crystal_density_method 'not measured'
_exptl_crystal_description block
_exptl_crystal_F_000 782
_exptl_crystal_size_max 0.10
_exptl_crystal_size_mid 0.10
_exptl_crystal_size_min 0.08
_refine_diff_density_max 1.487
_refine_diff_density_min -0.840
_refine_diff_density_rms 0.125
_refine_ls_abs_structure_details 'Flack H D (1983), Acta Cryst. A39, 876-881'
_refine_ls_abs_structure_Flack 0.512(16)
_refine_ls_extinction_method none
_refine_ls_goodness_of_fit_ref 1.001
_refine_ls_hydrogen_treatment mixed
_refine_ls_matrix_type full
_refine_ls_number_parameters 174
_refine_ls_number_reflns 2572
_refine_ls_number_restraints 0
_refine_ls_restrained_S_all 1.001
_refine_ls_R_factor_all 0.0446
_refine_ls_R_factor_gt 0.0381
_refine_ls_shift/su_max 0.001
_refine_ls_shift/su_mean 0.000
_refine_ls_structure_factor_coef Fsqd
_refine_ls_weighting_details 'calc w=1/[\s^2^(Fo^2^)+(0.0003P)^2^+0.0000P] where P=(Fo^2^+2Fc^2^)/3'
_refine_ls_weighting_scheme calc
_refine_ls_wR_factor_gt 0.0620
_refine_ls_wR_factor_ref 0.0630
_reflns_number_gt 2227
_reflns_number_total 2572
_reflns_threshold_expression >2sigma(I)
_cod_data_source_file b110635j.txt
_cod_data_source_block '[Cu(dien)]2[W(CN)8](OH).3H2O'
_cod_depositor_comments
;
The following automatic conversions were performed:
'_symmetry_cell_setting' value 'Orthorhombic' changed to 'orthorhombic'
according to '/home/saulius/struct/CIF-dictionaries/cif_core.dic'
dictionary named 'cif_core.dic' version 2.4.1 from 2010-06-29.

Automatic conversion script
Id: cif_fix_enum 1527 2010-12-29 10:47:43Z saulius 
;
_cod_original_cell_volume 1457.0(6)
_cod_original_sg_symbol_H-M P2(1)2(1)2
_cod_database_code 7050793

loop_
_symmetry_equiv_pos_as_xyz
'x, y, z'
'-x, -y, z'
'-x+1/2, y+1/2, -z'
'x+1/2, -y+1/2, -z'

loop_
_atom_site_label
_atom_site_type_symbol
_atom_site_fract_x
_atom_site_fract_y
_atom_site_fract_z
_atom_site_U_iso_or_equiv
_atom_site_adp_type
_atom_site_occupancy
_atom_site_symmetry_multiplicity
_atom_site_calc_flag
_atom_site_refinement_flags
_atom_site_disorder_assembly
_atom_site_disorder_group
W1 W 1.0000 1.0000 0.30282(4) 0.02649(12) Uani 1 2 d S . .
Cu1 Cu 0.79479(9) 1.13485(13) 0.67228(10) 0.0505(4) Uani 1 1 d . . .
C1 C 0.9259(7) 1.0888(9) 0.4493(8) 0.038(3) Uani 1 1 d . . .
N1 N 0.8803(6) 1.1300(8) 0.5299(7) 0.049(2) Uani 1 1 d . C .
C2 C 1.1007(6) 1.1533(9) 0.3646(7) 0.031(2) Uani 1 1 d . . .
N2 N 1.1572(6) 1.2373(8) 0.3954(7) 0.047(2) Uani 1 1 d . . .
C3 C 1.0288(6) 1.1310(9) 0.1557(7) 0.037(2) Uani 1 1 d . . .
N3 N 1.0470(6) 1.2013(9) 0.0764(8) 0.066(3) Uani 1 1 d . C .
C4 C 0.8488(8) 1.0682(9) 0.2429(8) 0.043(3) Uani 1 1 d . . .
N4 N 0.7653(6) 1.1030(9) 0.2170(8) 0.068(3) Uani 1 1 d . C .
N5 N 0.7301(7) 0.9576(9) 0.6393(10) 0.106(4) Uani 1 1 d . C .
H5E H 0.7068 0.9536 0.5663 0.127 Uiso 0.50 1 d PR A 1
H5F H 0.7772 0.8921 0.6456 0.127 Uiso 0.50 1 d PR A 1
N7 N 0.8770(7) 1.2832(10) 0.7521(8) 0.080(3) Uani 1 1 d . C .
H7E H 0.9442 1.2584 0.7520 0.095 Uiso 0.50 1 d PR B 1
H7F H 0.8718 1.3575 0.7080 0.095 Uiso 0.50 1 d PR B 1
N6A N 0.735(2) 1.142(2) 0.8344(19) 0.032(6) Uani 0.50 1 d P C 1
H6A H 0.6776 1.1959 0.8355 0.039 Uiso 0.50 1 d PR C 1
C5A C 0.653(3) 0.947(4) 0.754(3) 0.089(12) Uiso 0.50 1 d P C 1
H5AA H 0.5904 0.9988 0.7389 0.107 Uiso 0.50 1 calc PR C 1
H5AB H 0.6326 0.8542 0.7652 0.107 Uiso 0.50 1 calc PR C 1
C6A C 0.702(2) 0.998(4) 0.867(2) 0.078(8) Uiso 0.50 1 d P C 1
H6AA H 0.7615 0.9437 0.8883 0.094 Uiso 0.50 1 calc PR C 1
H6AB H 0.6523 0.9976 0.9308 0.094 Uiso 0.50 1 calc PR C 1
C7A C 0.8230(16) 1.196(2) 0.920(2) 0.044(6) Uiso 0.50 1 d P C 1
H7AA H 0.7961 1.2127 0.9984 0.053 Uiso 0.50 1 calc PR C 1
H7AB H 0.8808 1.1337 0.9250 0.053 Uiso 0.50 1 calc PR C 1
C8A C 0.8550(18) 1.328(2) 0.8587(19) 0.047(6) Uiso 0.50 1 d P C 1
H8AA H 0.7985 1.3922 0.8574 0.056 Uiso 0.50 1 calc PR C 1
H8AB H 0.9152 1.3681 0.8960 0.056 Uiso 0.50 1 calc PR C 1
N6B N 0.712(3) 1.090(3) 0.819(4) 0.079(12) Uani 0.50 1 d P C 2
H6B H 0.6417 1.1430 0.8208 0.094 Uiso 0.50 1 d PR C 2
C5B C 0.640(2) 0.928(2) 0.703(2) 0.064(8) Uiso 0.50 1 d P C 2
H5BA H 0.6211 0.8341 0.6971 0.077 Uiso 0.50 1 calc PR C 2
H5BB H 0.5816 0.9832 0.6783 0.077 Uiso 0.50 1 calc PR C 2
C6B C 0.673(2) 0.962(2) 0.819(3) 0.058(8) Uiso 0.50 1 d P C 2
H6BA H 0.6145 0.9567 0.8731 0.070 Uiso 0.50 1 calc PR C 2
H6BB H 0.7257 0.8992 0.8454 0.070 Uiso 0.50 1 calc PR C 2
C7B C 0.7871(18) 1.139(2) 0.909(2) 0.046(6) Uiso 0.50 1 d P C 2
H7BA H 0.7518 1.1448 0.9846 0.056 Uiso 0.50 1 calc PR C 2
H7BB H 0.8433 1.0749 0.9172 0.056 Uiso 0.50 1 calc PR C 2
C8B C 0.8296(18) 1.268(2) 0.881(2) 0.047(6) Uiso 0.50 1 d P C 2
H8BA H 0.8837 1.2885 0.9375 0.056 Uiso 0.50 1 calc PR C 2
H8BB H 0.7753 1.3347 0.8905 0.056 Uiso 0.50 1 calc PR C 2
O1 O 0.5950(5) 1.2727(8) 0.1701(8) 0.088(3) Uani 1 1 d . . .
O2 O 0.6090(8) 1.0453(8) 0.4187(9) 0.129(4) Uani 1 1 d . . .

loop_
_atom_site_aniso_label
_atom_site_aniso_U_11
_atom_site_aniso_U_22
_atom_site_aniso_U_33
_atom_site_aniso_U_23
_atom_site_aniso_U_13
_atom_site_aniso_U_12
W1 0.0216(2) 0.0326(2) 0.0253(2) 0.000 0.000 -0.0022(4)
Cu1 0.0502(8) 0.0609(9) 0.0403(8) 0.0031(7) 0.0132(7) 0.0180(7)
C1 0.031(6) 0.060(7) 0.022(5) 0.005(5) -0.011(5) -0.008(5)
N1 0.045(5) 0.058(6) 0.045(6) -0.008(5) 0.006(5) 0.006(5)
C2 0.018(5) 0.042(6) 0.032(5) -0.005(5) -0.002(4) 0.012(5)
N2 0.042(5) 0.059(6) 0.040(5) 0.006(4) -0.001(4) -0.014(5)
C3 0.025(6) 0.051(6) 0.034(5) 0.007(4) -0.012(4) -0.017(4)
N3 0.060(6) 0.090(7) 0.049(6) 0.018(5) -0.023(5) -0.017(5)
C4 0.055(7) 0.055(7) 0.020(5) 0.000(4) 0.005(5) -0.008(5)
N4 0.045(5) 0.102(7) 0.056(6) 0.007(5) -0.019(5) 0.011(5)
N5 0.093(8) 0.076(9) 0.150(11) 0.012(6) 0.064(8) 0.024(6)
N7 0.076(7) 0.115(9) 0.048(6) -0.025(6) -0.021(5) 0.042(6)
N6A 0.032(12) 0.05(2) 0.020(10) 0.017(10) 0.008(8) 0.015(12)
N6B 0.08(2) 0.015(17) 0.14(3) 0.024(17) -0.01(2) 0.005(14)
O1 0.046(5) 0.125(7) 0.093(7) 0.012(6) 0.009(6) 0.014(5)
O2 0.160(9) 0.110(9) 0.118(8) -0.027(6) 0.010(7) 0.009(6)

loop_
_atom_type_symbol
_atom_type_description
_atom_type_scat_dispersion_real
_atom_type_scat_dispersion_imag
_atom_type_scat_source
C C 0.0033 0.0016 'International Tables Vol C Tables 4.2.6.8 and 6.1.1.4'
H H 0.0000 0.0000 'International Tables Vol C Tables 4.2.6.8 and 6.1.1.4'
N N 0.0061 0.0033 'International Tables Vol C Tables 4.2.6.8 and 6.1.1.4'
Cu Cu 0.3201 1.2651 'International Tables Vol C Tables 4.2.6.8 and 6.1.1.4'
W W -0.8490 6.8722 'International Tables Vol C Tables 4.2.6.8 and 6.1.1.4'
O O 0.0106 0.0060 'International Tables Vol C Tables 4.2.6.8 and 6.1.1.4'

loop_
_geom_angle_atom_site_label_1
_geom_angle_atom_site_label_2
_geom_angle_atom_site_label_3
_geom_angle
_geom_angle_site_symmetry_1
_geom_angle_site_symmetry_3
_geom_angle_publ_flag
C1 W1 C1 75.9(5) 2_775 . ?
C1 W1 C2 76.4(3) 2_775 . ?
C1 W1 C2 73.4(3) . . ?
C1 W1 C2 73.4(3) 2_775 2_775 ?
C1 W1 C2 76.4(3) . 2_775 ?
C2 W1 C2 141.3(5) . 2_775 ?
C1 W1 C3 115.9(3) 2_775 2_775 ?
C1 W1 C3 142.0(3) . 2_775 ?
C2 W1 C3 142.9(3) . 2_775 ?
C2 W1 C3 73.6(3) 2_775 2_775 ?
C1 W1 C3 142.0(3) 2_775 . ?
C1 W1 C3 115.9(3) . . ?
C2 W1 C3 73.6(3) . . ?
C2 W1 C3 142.9(3) 2_775 . ?
C3 W1 C3 78.0(4) 2_775 . ?
C1 W1 C4 141.5(3) 2_775 . ?
C1 W1 C4 73.3(3) . . ?
C2 W1 C4 115.3(3) . . ?
C2 W1 C4 77.4(3) 2_775 . ?
C3 W1 C4 78.0(3) 2_775 . ?
C3 W1 C4 73.8(3) . . ?
C1 W1 C4 73.3(3) 2_775 2_775 ?
C1 W1 C4 141.5(3) . 2_775 ?
C2 W1 C4 77.4(3) . 2_775 ?
C2 W1 C4 115.3(3) 2_775 2_775 ?
C3 W1 C4 73.8(3) 2_775 2_775 ?
C3 W1 C4 78.0(3) . 2_775 ?
C4 W1 C4 143.4(5) . 2_775 ?
N1 Cu1 N5 93.3(4) . . ?
N1 Cu1 N6A 168.6(8) . . ?
N5 Cu1 N6A 92.5(7) . . ?
N1 Cu1 N7 95.5(4) . . ?
N5 Cu1 N7 161.5(4) . . ?
N6A Cu1 N7 76.4(7) . . ?
N1 Cu1 N6B 165.7(9) . . ?
N5 Cu1 N6B 74.9(8) . . ?
N6A Cu1 N6B 17.7(11) . . ?
N7 Cu1 N6B 93.8(9) . . ?
N1 Cu1 N2 99.7(3) . 4_476 ?
N5 Cu1 N2 96.0(4) . 4_476 ?
N6A Cu1 N2 89.5(9) . 4_476 ?
N7 Cu1 N2 98.5(3) . 4_476 ?
N6B Cu1 N2 89.7(12) . 4_476 ?
N1 C1 W1 175.1(9) . . ?
C1 N1 Cu1 160.8(9) . . ?
N2 C2 W1 178.1(8) . . ?
C2 N2 Cu1 140.8(7) . 4_576 ?
N3 C3 W1 178.3(8) . . ?
N4 C4 W1 176.1(9) . . ?
C5B N5 C5A 22.2(16) . . ?
C5B N5 Cu1 115.8(12) . . ?
C5A N5 Cu1 99.1(13) . . ?
C8A N7 C8B 26.7(11) . . ?
C8A N7 Cu1 122.8(12) . . ?
C8B N7 Cu1 98.2(10) . . ?
C6A N6A C7A 111.5(19) . . ?
C6A N6A Cu1 107.0(16) . . ?
C7A N6A Cu1 107.5(15) . . ?
C6A C5A N5 113(2) . . ?
C5A C6A N6A 103(2) . . ?
C8A C7A N6A 101.7(17) . . ?
N7 C8A C7A 100.8(15) . . ?
C6B N6B C7B 123(3) . . ?
C6B N6B Cu1 114(3) . . ?
C7B N6B Cu1 99.1(19) . . ?
N5 C5B C6B 100.6(18) . . ?
N6B C6B C5B 109(3) . . ?
C8B C7B N6B 113(2) . . ?
C7B C8B N7 116.0(18) . . ?

loop_
_geom_bond_atom_site_label_1
_geom_bond_atom_site_label_2
_geom_bond_distance
_geom_bond_site_symmetry_2
_geom_bond_publ_flag
W1 C1 2.114(9) 2_775 ?
W1 C1 2.114(9) . ?
W1 C2 2.122(9) . ?
W1 C2 2.122(9) 2_775 ?
W1 C3 2.153(8) 2_775 ?
W1 C3 2.153(8) . ?
W1 C4 2.170(10) . ?
W1 C4 2.170(10) 2_775 ?
Cu1 N1 1.959(8) . ?
Cu1 N5 1.986(10) . ?
Cu1 N6A 2.00(2) . ?
Cu1 N7 2.031(10) . ?
Cu1 N6B 2.02(4) . ?
Cu1 N2 2.313(8) 4_476 ?
C1 N1 1.163(10) . ?
C2 N2 1.161(10) . ?
N2 Cu1 2.313(8) 4_576 ?
C3 N3 1.166(10) . ?
C4 N4 1.167(10) . ?
N5 C5B 1.40(3) . ?
N5 C5A 1.65(3) . ?
N7 C8A 1.32(2) . ?
N7 C8B 1.60(2) . ?
N6A C6A 1.54(4) . ?
N6A C7A 1.59(3) . ?
C5A C6A 1.51(4) . ?
C7A C8A 1.54(3) . ?
N6B C6B 1.37(4) . ?
N6B C7B 1.49(4) . ?
C5B C6B 1.43(4) . ?
C7B C8B 1.43(3) . ?

loop_
_geom_hbond_atom_site_label_D
_geom_hbond_atom_site_label_H
_geom_hbond_atom_site_label_A
_geom_hbond_distance_DH
_geom_hbond_distance_HA
_geom_hbond_distance_DA
_geom_hbond_angle_DHA
_geom_hbond_site_symmetry_A
N7 H7E O1 0.8993 2.1557 2.994(11) 154.76 3_576
N7 H7F O2 0.8961 2.3732 3.258(13) 169.17 4_656
N5 H5E O2 0.8838 2.2882 3.080(15) 149.10 1_555
N6A H6A N3 0.9130 2.2081 3.05(3) 153.42 3_476
N6A H6B N3 1.2106 2.2922 3.05(3) 117.88 3_476

loop_
_cod_changelog_entry_id
_cod_changelog_entry_author
_cod_changelog_entry_date
_cod_changelog_entry_text
1 'Vaitkus, Antanas' 2022-05-06T20:10:00+03:00 'Updated bibliographic information.'
